data_7701588
loop_
_publ_author_name
'Diaz-Rodriguez, Roberto M'
'Robertson, Katherine N.'
'Thompson, Alison'

_publ_section_title
;
 Classifying donor strengths of dipyrrinato/aza-dipyrrinato ligands.
;
_journal_issue 22
_journal_name_full 'Dalton transactions (Cambridge, England : 2003)'
_journal_page_first 7546
_journal_page_last 7550
_journal_paper_doi 10.1039/c9dt01148j
_journal_volume 48
_journal_year 2019
_chemical_formula_moiety 'C45 H40 Br N5 Pd, C H2 Cl2'
_chemical_formula_sum 'C46 H42 Br Cl2 N5 Pd'
_chemical_formula_weight 922.05
_space_group_crystal_system triclinic
_space_group_IT_number 2
_space_group_name_Hall '-P 1'
_space_group_name_H-M_alt 'P -1'
_atom_sites_solution_hydrogens geom
_atom_sites_solution_primary difmap
_audit_creation_method SHELXL-2018/1
_audit_update_record
;
2019-02-21 deposited with the CCDC.	2019-04-23 downloaded from the CCDC.
;
_cell_angle_alpha 71.9550(10)
_cell_angle_beta 88.8390(10)
_cell_angle_gamma 79.4230(10)
_cell_formula_units_Z 2
_cell_length_a 10.2398(11)
_cell_length_b 14.2743(15)
_cell_length_c 14.7046(16)
_cell_measurement_reflns_used 9990
_cell_measurement_temperature 125(2)
_cell_measurement_theta_max 28.69
_cell_measurement_theta_min 2.42
_cell_volume 2007.3(4)
_computing_cell_refinement 'Bruker SAINT'
_computing_data_collection 'Bruker APEX2'
_computing_data_reduction 'Bruker SAINT'
_computing_structure_refinement 'SHELXL-2018/1 (Sheldrick, 2018)'
_computing_structure_solution 'SHELXL-2014 (Sheldrick, 2014)'
_diffrn_ambient_temperature 125(2)
_diffrn_measured_fraction_theta_full 0.998
_diffrn_measured_fraction_theta_max 0.913
_diffrn_measurement_device_type 'Bruker APEX-II CCD'
_diffrn_measurement_method '\f and \w scans'
_diffrn_radiation_monochromator graphite
_diffrn_radiation_source 'sealed tube'
_diffrn_radiation_type MoK\a
_diffrn_radiation_wavelength 0.71073
_diffrn_reflns_av_R_equivalents 0.0268
_diffrn_reflns_av_unetI/netI 0.0367
_diffrn_reflns_Laue_measured_fraction_full 0.998
_diffrn_reflns_Laue_measured_fraction_max 0.913
_diffrn_reflns_limit_h_max 13
_diffrn_reflns_limit_h_min -13
_diffrn_reflns_limit_k_max 18
_diffrn_reflns_limit_k_min -19
_diffrn_reflns_limit_l_max 19
_diffrn_reflns_limit_l_min -19
_diffrn_reflns_number 24561
_diffrn_reflns_point_group_measured_fraction_full 0.998
_diffrn_reflns_point_group_measured_fraction_max 0.913
_diffrn_reflns_theta_full 25.242
_diffrn_reflns_theta_max 28.950
_diffrn_reflns_theta_min 1.458
_exptl_absorpt_coefficient_mu 1.631
_exptl_absorpt_correction_T_max 0.7458
_exptl_absorpt_correction_T_min 0.6950
_exptl_absorpt_correction_type multi-scan
_exptl_absorpt_process_details 'SADABS; Bruker 2009'
_exptl_crystal_colour 'dark green brown'
_exptl_crystal_density_diffrn 1.526
_exptl_crystal_description 'rough block'
_exptl_crystal_F_000 936
_exptl_crystal_size_max 0.275
_exptl_crystal_size_mid 0.250
_exptl_crystal_size_min 0.225
_refine_diff_density_max 0.448
_refine_diff_density_min -0.427
_refine_diff_density_rms 0.073
_refine_ls_extinction_method none
_refine_ls_goodness_of_fit_ref 1.037
_refine_ls_hydrogen_treatment constr
_refine_ls_matrix_type full
_refine_ls_number_parameters 500
_refine_ls_number_reflns 9683
_refine_ls_number_restraints 0
_refine_ls_restrained_S_all 1.037
_refine_ls_R_factor_all 0.0383
_refine_ls_R_factor_gt 0.0276
_refine_ls_shift/su_max 0.001
_refine_ls_shift/su_mean 0.000
_refine_ls_structure_factor_coef Fsqd
_refine_ls_weighting_details 'w=1/[\s^2^(Fo^2^)+(0.0251P)^2^+0.8118P] where P=(Fo^2^+2Fc^2^)/3'
_refine_ls_weighting_scheme calc
_refine_ls_wR_factor_gt 0.0592
_refine_ls_wR_factor_ref 0.0631
_reflns_Friedel_coverage 0.000
_reflns_number_gt 8077
_reflns_number_total 9683
_reflns_threshold_expression 'I > 2\s(I)'
_cod_data_source_file c9dt01148j2.cif
_cod_data_source_block RD013
_cod_database_code 7701588
_shelx_shelxl_version_number 2018/1
_shelx_space_group_comment
;
The symmetry employed for this shelxl refinement is uniquely defined
by the following loop, which should always be used as a source of
symmetry information in preference to the above space-group names.
They are only intended as comments.
;
_shelx_estimated_absorpt_t_min 0.663
_shelx_estimated_absorpt_t_max 0.710

loop_
_space_group_symop_operation_xyz
'x, y, z'
'-x, -y, -z'

loop_
_atom_site_label
_atom_site_type_symbol
_atom_site_fract_x
_atom_site_fract_y
_atom_site_fract_z
_atom_site_U_iso_or_equiv
_atom_site_adp_type
_atom_site_occupancy
_atom_site_site_symmetry_order
_atom_site_calc_flag
_atom_site_refinement_flags_posn
_atom_site_refinement_flags_adp
Pd1 Pd 0.04953(2) 0.29631(2) 0.23693(2) 0.01387(4) Uani 1 1 d . .
Br1 Br -0.16679(2) 0.29707(2) 0.17036(2) 0.01919(5) Uani 1 1 d . .
Cl1 Cl 0.66282(6) 0.24572(5) 0.94726(5) 0.03896(15) Uani 1 1 d . .
Cl2 Cl 0.94095(7) 0.20716(5) 0.89908(5) 0.04084(16) Uani 1 1 d . .
N1 N -0.03784(16) 0.35767(12) 0.33738(12) 0.0154(3) Uani 1 1 d . .
N2 N 0.09538(16) 0.48596(12) 0.30457(12) 0.0154(3) Uani 1 1 d . .
N3 N 0.21934(16) 0.33635(12) 0.27202(12) 0.0162(4) Uani 1 1 d . .
N4 N 0.14192(17) 0.13627(12) 0.14713(12) 0.0167(4) Uani 1 1 d . .
N5 N 0.20248(17) 0.27700(12) 0.06560(12) 0.0163(4) Uani 1 1 d . .
C1 C -0.1458(2) 0.34305(15) 0.38954(14) 0.0172(4) Uani 1 1 d . .
C2 C -0.1990(2) 0.43013(15) 0.41681(15) 0.0181(4) Uani 1 1 d . .
H2 H -0.275213 0.437998 0.453565 0.022 Uiso 1 1 calc R U
C3 C -0.1202(2) 0.50005(15) 0.38043(14) 0.0167(4) Uani 1 1 d . .
C4 C -0.0149(2) 0.45224(15) 0.33296(14) 0.0163(4) Uani 1 1 d . .
C5 C 0.2052(2) 0.43255(14) 0.28227(14) 0.0158(4) Uani 1 1 d . .
C6 C 0.3338(2) 0.46128(15) 0.27681(14) 0.0177(4) Uani 1 1 d . .
C7 C 0.4220(2) 0.38184(15) 0.26261(14) 0.0186(4) Uani 1 1 d . .
H7 H 0.515086 0.378168 0.255521 0.022 Uiso 1 1 calc R U
C8 C 0.3500(2) 0.30690(15) 0.26042(14) 0.0165(4) Uani 1 1 d . .
C9 C -0.1955(2) 0.24890(15) 0.41535(14) 0.0171(4) Uani 1 1 d . .
C10 C -0.1118(2) 0.15867(16) 0.41846(15) 0.0203(4) Uani 1 1 d . .
H10 H -0.020224 0.157608 0.406133 0.024 Uiso 1 1 calc R U
C11 C -0.1617(2) 0.07104(16) 0.43935(16) 0.0238(5) Uani 1 1 d . .
H11 H -0.104202 0.010204 0.440779 0.029 Uiso 1 1 calc R U
C12 C -0.2945(2) 0.07118(17) 0.45819(16) 0.0254(5) Uani 1 1 d . .
H12 H -0.328556 0.010969 0.471304 0.031 Uiso 1 1 calc R U
C13 C -0.3779(2) 0.15986(17) 0.45786(16) 0.0251(5) Uani 1 1 d . .
H13 H -0.468937 0.160012 0.471635 0.030 Uiso 1 1 calc R U
C14 C -0.3289(2) 0.24783(16) 0.43759(15) 0.0203(4) Uani 1 1 d . .
H14 H -0.386079 0.307888 0.438745 0.024 Uiso 1 1 calc R U
C15 C -0.1351(2) 0.60034(15) 0.39060(15) 0.0180(4) Uani 1 1 d . .
C16 C -0.1996(2) 0.62133(16) 0.46863(16) 0.0246(5) Uani 1 1 d . .
H16 H -0.230198 0.569232 0.516749 0.030 Uiso 1 1 calc R U
C17 C -0.2196(3) 0.71706(17) 0.47690(18) 0.0312(6) Uani 1 1 d . .
H17 H -0.263120 0.730176 0.530536 0.037 Uiso 1 1 calc R U
C18 C -0.1760(3) 0.79340(18) 0.40680(19) 0.0345(6) Uani 1 1 d . .
H18 H -0.189392 0.859038 0.412293 0.041 Uiso 1 1 calc R U
C19 C -0.1128(3) 0.77410(17) 0.32870(19) 0.0326(6) Uani 1 1 d . .
H19 H -0.083474 0.826761 0.280429 0.039 Uiso 1 1 calc R U
C20 C -0.0919(2) 0.67816(16) 0.32043(17) 0.0245(5) Uani 1 1 d . .
H20 H -0.048062 0.665503 0.266715 0.029 Uiso 1 1 calc R U
C21 C 0.3697(2) 0.55113(15) 0.29206(14) 0.0181(4) Uani 1 1 d . .
C22 C 0.2808(2) 0.61847(16) 0.32634(15) 0.0210(4) Uani 1 1 d . .
H22 H 0.192607 0.607644 0.339410 0.025 Uiso 1 1 calc R U
C23 C 0.3201(2) 0.70086(17) 0.34143(16) 0.0257(5) Uani 1 1 d . .
H23 H 0.258396 0.746222 0.363972 0.031 Uiso 1 1 calc R U
C24 C 0.4484(2) 0.71705(17) 0.32380(16) 0.0279(5) Uani 1 1 d . .
H24 H 0.475076 0.773169 0.334604 0.033 Uiso 1 1 calc R U
C25 C 0.5381(2) 0.65130(17) 0.29034(16) 0.0268(5) Uani 1 1 d . .
H25 H 0.626460 0.662263 0.278442 0.032 Uiso 1 1 calc R U
C26 C 0.4992(2) 0.56919(16) 0.27407(16) 0.0225(5) Uani 1 1 d . .
H26 H 0.561229 0.524892 0.250491 0.027 Uiso 1 1 calc R U
C27 C 0.4137(2) 0.20778(15) 0.25620(15) 0.0174(4) Uani 1 1 d . .
C28 C 0.5278(2) 0.19986(16) 0.20304(16) 0.0220(5) Uani 1 1 d . .
H28 H 0.556579 0.258902 0.165034 0.026 Uiso 1 1 calc R U
C29 C 0.5990(2) 0.10683(17) 0.20529(17) 0.0264(5) Uani 1 1 d . .
H29 H 0.675824 0.102592 0.168367 0.032 Uiso 1 1 calc R U
C30 C 0.5596(2) 0.02034(17) 0.26060(17) 0.0255(5) Uani 1 1 d . .
H30 H 0.609330 -0.043370 0.262446 0.031 Uiso 1 1 calc R U
C31 C 0.4463(2) 0.02704(16) 0.31371(17) 0.0249(5) Uani 1 1 d . .
H31 H 0.418696 -0.032356 0.352105 0.030 Uiso 1 1 calc R U
C32 C 0.3734(2) 0.12006(16) 0.31092(15) 0.0206(4) Uani 1 1 d . .
H32 H 0.295306 0.123904 0.346632 0.025 Uiso 1 1 calc R U
C33 C 0.13415(19) 0.23375(14) 0.14242(14) 0.0150(4) Uani 1 1 d . .
C34 C 0.2186(2) 0.11633(15) 0.07319(15) 0.0183(4) Uani 1 1 d . .
C35 C 0.2565(2) 0.20575(15) 0.02091(15) 0.0180(4) Uani 1 1 d . .
C36 C 0.3329(2) 0.21263(17) -0.05934(16) 0.0244(5) Uani 1 1 d . .
H36 H 0.357907 0.273988 -0.095322 0.029 Uiso 1 1 calc R U
C37 C 0.3707(2) 0.12622(18) -0.08434(18) 0.0303(5) Uani 1 1 d . .
H37 H 0.423445 0.127997 -0.138537 0.036 Uiso 1 1 calc R U
C38 C 0.3331(2) 0.03638(18) -0.03178(18) 0.0314(6) Uani 1 1 d . .
H38 H 0.361102 -0.021623 -0.051020 0.038 Uiso 1 1 calc R U
C39 C 0.2564(2) 0.02948(16) 0.04744(17) 0.0244(5) Uani 1 1 d . .
H39 H 0.230550 -0.031767 0.082817 0.029 Uiso 1 1 calc R U
C40 C 0.0603(2) 0.06825(15) 0.21043(15) 0.0200(4) Uani 1 1 d . .
H40 H 0.008811 0.105967 0.250749 0.024 Uiso 1 1 calc R U
C41 C 0.1430(2) -0.02602(17) 0.27827(17) 0.0287(5) Uani 1 1 d . .
H41A H 0.203000 -0.060935 0.241420 0.043 Uiso 1 1 calc R U
H41B H 0.084130 -0.070186 0.314134 0.043 Uiso 1 1 calc R U
H41C H 0.195408 -0.007736 0.323010 0.043 Uiso 1 1 calc R U
C42 C -0.0406(2) 0.04411(16) 0.15016(17) 0.0251(5) Uani 1 1 d . .
H42A H -0.093382 0.106679 0.108649 0.038 Uiso 1 1 calc R U
H42B H -0.099607 0.004666 0.192402 0.038 Uiso 1 1 calc R U
H42C H 0.006260 0.005494 0.110721 0.038 Uiso 1 1 calc R U
C43 C 0.1937(2) 0.38705(14) 0.02522(15) 0.0187(4) Uani 1 1 d . .
H43 H 0.148713 0.417727 0.072947 0.022 Uiso 1 1 calc R U
C44 C 0.3292(2) 0.41862(17) 0.00884(16) 0.0252(5) Uani 1 1 d . .
H44A H 0.383895 0.389987 0.068319 0.038 Uiso 1 1 calc R U
H44B H 0.317013 0.491940 -0.010945 0.038 Uiso 1 1 calc R U
H44C H 0.373493 0.394202 -0.041371 0.038 Uiso 1 1 calc R U
C45 C 0.1049(2) 0.42642(17) -0.06535(17) 0.0268(5) Uani 1 1 d . .
H45A H 0.143992 0.395478 -0.112943 0.040 Uiso 1 1 calc R U
H45B H 0.096797 0.499385 -0.091156 0.040 Uiso 1 1 calc R U
H45C H 0.016636 0.409753 -0.050289 0.040 Uiso 1 1 calc R U
C46 C 0.8102(2) 0.29423(18) 0.92303(17) 0.0284(5) Uani 1 1 d . .
H46A H 0.836528 0.312661 0.978697 0.034 Uiso 1 1 calc R U
H46B H 0.793852 0.355856 0.867187 0.034 Uiso 1 1 calc R U

loop_
_atom_site_aniso_label
_atom_site_aniso_U_11
_atom_site_aniso_U_22
_atom_site_aniso_U_33
_atom_site_aniso_U_23
_atom_site_aniso_U_13
_atom_site_aniso_U_12
Pd1 0.01409(8) 0.01316(8) 0.01566(8) -0.00574(6) 0.00218(6) -0.00374(6)
Br1 0.01744(11) 0.01993(11) 0.02132(11) -0.00696(9) -0.00084(8) -0.00521(8)
Cl1 0.0299(3) 0.0436(4) 0.0406(4) -0.0073(3) 0.0009(3) -0.0099(3)
Cl2 0.0384(4) 0.0385(4) 0.0399(4) -0.0056(3) 0.0120(3) -0.0055(3)
N1 0.0158(8) 0.0150(8) 0.0163(9) -0.0061(7) 0.0014(7) -0.0033(7)
N2 0.0163(9) 0.0158(8) 0.0143(8) -0.0050(7) -0.0004(7) -0.0024(7)
N3 0.0163(9) 0.0167(8) 0.0176(9) -0.0073(7) 0.0032(7) -0.0048(7)
N4 0.0176(9) 0.0132(8) 0.0198(9) -0.0057(7) 0.0030(7) -0.0030(7)
N5 0.0188(9) 0.0143(8) 0.0166(9) -0.0055(7) 0.0027(7) -0.0039(7)
C1 0.0173(10) 0.0185(10) 0.0149(10) -0.0043(8) -0.0002(8) -0.0031(8)
C2 0.0172(10) 0.0189(10) 0.0182(11) -0.0075(8) 0.0017(8) -0.0006(8)
C3 0.0170(10) 0.0171(10) 0.0153(10) -0.0051(8) -0.0013(8) -0.0010(8)
C4 0.0182(10) 0.0156(10) 0.0150(10) -0.0048(8) -0.0003(8) -0.0028(8)
C5 0.0194(10) 0.0134(9) 0.0143(10) -0.0036(8) -0.0002(8) -0.0039(8)
C6 0.0186(10) 0.0199(10) 0.0141(10) -0.0040(8) 0.0004(8) -0.0049(8)
C7 0.0171(10) 0.0212(11) 0.0178(11) -0.0056(9) 0.0020(8) -0.0052(8)
C8 0.0155(10) 0.0191(10) 0.0147(10) -0.0048(8) 0.0007(8) -0.0030(8)
C9 0.0211(11) 0.0187(10) 0.0119(10) -0.0040(8) 0.0023(8) -0.0061(8)
C10 0.0211(11) 0.0210(11) 0.0190(11) -0.0052(9) 0.0031(8) -0.0063(9)
C11 0.0321(13) 0.0173(11) 0.0213(11) -0.0043(9) 0.0014(9) -0.0058(9)
C12 0.0349(13) 0.0242(12) 0.0201(11) -0.0055(9) 0.0019(10) -0.0154(10)
C13 0.0230(12) 0.0325(13) 0.0206(11) -0.0055(10) 0.0011(9) -0.0116(10)
C14 0.0222(11) 0.0231(11) 0.0162(11) -0.0066(9) 0.0011(8) -0.0050(9)
C15 0.0166(10) 0.0169(10) 0.0205(11) -0.0072(8) -0.0028(8) -0.0003(8)
C16 0.0302(12) 0.0205(11) 0.0219(12) -0.0065(9) 0.0015(9) -0.0015(9)
C17 0.0429(15) 0.0254(12) 0.0263(13) -0.0146(10) -0.0013(11) 0.0028(11)
C18 0.0463(16) 0.0189(12) 0.0419(15) -0.0168(11) -0.0044(12) -0.0019(11)
C19 0.0381(14) 0.0186(12) 0.0407(15) -0.0078(11) 0.0069(12) -0.0071(10)
C20 0.0243(12) 0.0205(11) 0.0289(12) -0.0081(10) 0.0051(9) -0.0043(9)
C21 0.0217(11) 0.0165(10) 0.0150(10) -0.0010(8) -0.0027(8) -0.0071(8)
C22 0.0212(11) 0.0201(11) 0.0222(11) -0.0057(9) 0.0018(9) -0.0069(9)
C23 0.0334(13) 0.0212(11) 0.0251(12) -0.0099(9) 0.0012(10) -0.0067(10)
C24 0.0380(14) 0.0214(12) 0.0260(12) -0.0047(10) -0.0050(10) -0.0138(10)
C25 0.0243(12) 0.0291(12) 0.0267(12) -0.0034(10) -0.0030(10) -0.0129(10)
C26 0.0212(11) 0.0220(11) 0.0242(12) -0.0056(9) -0.0008(9) -0.0065(9)
C27 0.0146(10) 0.0199(10) 0.0186(11) -0.0070(8) -0.0011(8) -0.0032(8)
C28 0.0190(11) 0.0222(11) 0.0255(12) -0.0085(9) 0.0036(9) -0.0040(9)
C29 0.0186(11) 0.0309(13) 0.0312(13) -0.0142(10) 0.0042(9) -0.0007(10)
C30 0.0254(12) 0.0207(11) 0.0315(13) -0.0136(10) -0.0032(10) 0.0030(9)
C31 0.0276(12) 0.0174(11) 0.0288(13) -0.0061(9) 0.0001(10) -0.0039(9)
C32 0.0187(11) 0.0215(11) 0.0225(11) -0.0081(9) 0.0056(9) -0.0043(9)
C33 0.0125(9) 0.0149(10) 0.0173(10) -0.0047(8) -0.0015(8) -0.0027(8)
C34 0.0160(10) 0.0193(10) 0.0209(11) -0.0084(9) 0.0019(8) -0.0028(8)
C35 0.0165(10) 0.0185(10) 0.0206(11) -0.0099(9) 0.0000(8) -0.0006(8)
C36 0.0260(12) 0.0244(12) 0.0244(12) -0.0090(10) 0.0062(9) -0.0070(10)
C37 0.0312(13) 0.0352(14) 0.0305(13) -0.0198(11) 0.0109(10) -0.0059(11)
C38 0.0341(14) 0.0289(13) 0.0388(15) -0.0224(11) 0.0095(11) -0.0050(11)
C39 0.0251(12) 0.0176(11) 0.0333(13) -0.0119(10) 0.0024(10) -0.0041(9)
C40 0.0224(11) 0.0151(10) 0.0231(11) -0.0052(9) 0.0051(9) -0.0067(9)
C41 0.0292(13) 0.0205(11) 0.0319(13) 0.0001(10) -0.0020(10) -0.0076(10)
C42 0.0220(12) 0.0192(11) 0.0341(13) -0.0072(10) 0.0020(10) -0.0057(9)
C43 0.0242(11) 0.0119(10) 0.0200(11) -0.0041(8) 0.0053(9) -0.0051(8)
C44 0.0271(12) 0.0232(12) 0.0257(12) -0.0052(10) 0.0029(10) -0.0099(10)
C45 0.0276(12) 0.0192(11) 0.0293(13) -0.0013(9) -0.0034(10) -0.0038(9)
C46 0.0347(14) 0.0290(13) 0.0226(12) -0.0074(10) 0.0006(10) -0.0097(11)

loop_
_atom_type_symbol
_atom_type_description
_atom_type_scat_dispersion_real
_atom_type_scat_dispersion_imag
_atom_type_scat_source
C C 0.0033 0.0016 'International Tables Vol C Tables 4.2.6.8 and 6.1.1.4'
H H 0.0000 0.0000 'International Tables Vol C Tables 4.2.6.8 and 6.1.1.4'
Br Br -0.2901 2.4595 'International Tables Vol C Tables 4.2.6.8 and 6.1.1.4'
Cl Cl 0.1484 0.1585 'International Tables Vol C Tables 4.2.6.8 and 6.1.1.4'
N N 0.0061 0.0033 'International Tables Vol C Tables 4.2.6.8 and 6.1.1.4'
Pd Pd -0.9988 1.0072 'International Tables Vol C Tables 4.2.6.8 and 6.1.1.4'

loop_
_geom_angle_atom_site_label_1
_geom_angle_atom_site_label_2
_geom_angle_atom_site_label_3
_geom_angle
C33 Pd1 N3 94.86(7)
C33 Pd1 N1 178.56(7)
N3 Pd1 N1 85.41(6)
C33 Pd1 Br1 88.72(6)
N3 Pd1 Br1 164.35(5)
N1 Pd1 Br1 91.39(5)
C1 N1 C4 106.87(16)
C1 N1 Pd1 132.48(13)
C4 N1 Pd1 117.05(13)
C4 N2 C5 125.22(18)
C8 N3 C5 106.38(16)
C8 N3 Pd1 133.76(14)
C5 N3 Pd1 116.40(13)
C33 N4 C34 109.70(17)
C33 N4 C40 123.85(17)
C34 N4 C40 125.56(17)
C33 N5 C35 109.71(16)
C33 N5 C43 123.12(17)
C35 N5 C43 125.89(17)
N1 C1 C2 110.38(17)
N1 C1 C9 122.88(18)
C2 C1 C9 126.71(18)
C3 C2 C1 107.84(18)
C3 C2 H2 126.1
C1 C2 H2 126.1
C2 C3 C4 105.50(17)
C2 C3 C15 127.53(19)
C4 C3 C15 126.92(19)
N2 C4 N1 125.03(18)
N2 C4 C3 124.83(18)
N1 C4 C3 109.27(17)
N2 C5 N3 126.86(18)
N2 C5 C6 123.48(18)
N3 C5 C6 109.25(17)
C7 C6 C5 105.42(18)
C7 C6 C21 125.71(19)
C5 C6 C21 128.63(19)
C6 C7 C8 108.26(18)
C6 C7 H7 125.9
C8 C7 H7 125.9
N3 C8 C7 110.69(18)
N3 C8 C27 125.87(18)
C7 C8 C27 123.15(18)
C10 C9 C14 118.76(19)
C10 C9 C1 121.12(19)
C14 C9 C1 120.12(19)
C11 C10 C9 120.3(2)
C11 C10 H10 119.8
C9 C10 H10 119.8
C12 C11 C10 120.5(2)
C12 C11 H11 119.7
C10 C11 H11 119.7
C11 C12 C13 119.7(2)
C11 C12 H12 120.2
C13 C12 H12 120.2
C14 C13 C12 120.3(2)
C14 C13 H13 119.9
C12 C13 H13 119.9
C13 C14 C9 120.4(2)
C13 C14 H14 119.8
C9 C14 H14 119.8
C20 C15 C16 118.5(2)
C20 C15 C3 121.00(19)
C16 C15 C3 120.40(19)
C17 C16 C15 121.0(2)
C17 C16 H16 119.5
C15 C16 H16 119.5
C18 C17 C16 119.8(2)
C18 C17 H17 120.1
C16 C17 H17 120.1
C17 C18 C19 120.0(2)
C17 C18 H18 120.0
C19 C18 H18 120.0
C18 C19 C20 120.4(2)
C18 C19 H19 119.8
C20 C19 H19 119.8
C19 C20 C15 120.3(2)
C19 C20 H20 119.8
C15 C20 H20 119.8
C26 C21 C22 117.98(19)
C26 C21 C6 119.03(19)
C22 C21 C6 122.97(19)
C23 C22 C21 120.9(2)
C23 C22 H22 119.6
C21 C22 H22 119.6
C24 C23 C22 120.3(2)
C24 C23 H23 119.9
C22 C23 H23 119.9
C23 C24 C25 119.9(2)
C23 C24 H24 120.1
C25 C24 H24 120.1
C24 C25 C26 120.2(2)
C24 C25 H25 119.9
C26 C25 H25 119.9
C25 C26 C21 120.8(2)
C25 C26 H26 119.6
C21 C26 H26 119.6
C32 C27 C28 118.49(19)
C32 C27 C8 122.39(18)
C28 C27 C8 118.78(18)
C29 C28 C27 120.6(2)
C29 C28 H28 119.7
C27 C28 H28 119.7
C30 C29 C28 120.6(2)
C30 C29 H29 119.7
C28 C29 H29 119.7
C29 C30 C31 119.4(2)
C29 C30 H30 120.3
C31 C30 H30 120.3
C32 C31 C30 120.3(2)
C32 C31 H31 119.8
C30 C31 H31 119.8
C31 C32 C27 120.5(2)
C31 C32 H32 119.7
C27 C32 H32 119.7
N5 C33 N4 107.42(17)
N5 C33 Pd1 126.98(14)
N4 C33 Pd1 125.45(15)
C35 C34 C39 121.17(19)
C35 C34 N4 106.69(17)
C39 C34 N4 132.1(2)
C36 C35 C34 121.68(19)
C36 C35 N5 131.85(19)
C34 C35 N5 106.47(17)
C37 C36 C35 117.0(2)
C37 C36 H36 121.5
C35 C36 H36 121.5
C36 C37 C38 121.4(2)
C36 C37 H37 119.3
C38 C37 H37 119.3
C39 C38 C37 121.8(2)
C39 C38 H38 119.1
C37 C38 H38 119.1
C38 C39 C34 117.0(2)
C38 C39 H39 121.5
C34 C39 H39 121.5
N4 C40 C41 113.27(18)
N4 C40 C42 109.90(17)
C41 C40 C42 111.98(18)
N4 C40 H40 107.1
C41 C40 H40 107.1
C42 C40 H40 107.1
C40 C41 H41A 109.5
C40 C41 H41B 109.5
H41A C41 H41B 109.5
C40 C41 H41C 109.5
H41A C41 H41C 109.5
H41B C41 H41C 109.5
C40 C42 H42A 109.5
C40 C42 H42B 109.5
H42A C42 H42B 109.5
C40 C42 H42C 109.5
H42A C42 H42C 109.5
H42B C42 H42C 109.5
N5 C43 C45 109.28(17)
N5 C43 C44 113.48(17)
C45 C43 C44 112.27(18)
N5 C43 H43 107.2
C45 C43 H43 107.2
C44 C43 H43 107.2
C43 C44 H44A 109.5
C43 C44 H44B 109.5
H44A C44 H44B 109.5
C43 C44 H44C 109.5
H44A C44 H44C 109.5
H44B C44 H44C 109.5
C43 C45 H45A 109.5
C43 C45 H45B 109.5
H45A C45 H45B 109.5
C43 C45 H45C 109.5
H45A C45 H45C 109.5
H45B C45 H45C 109.5
Cl1 C46 Cl2 111.83(13)
Cl1 C46 H46A 109.2
Cl2 C46 H46A 109.2
Cl1 C46 H46B 109.2
Cl2 C46 H46B 109.2
H46A C46 H46B 107.9

loop_
_geom_bond_atom_site_label_1
_geom_bond_atom_site_label_2
_geom_bond_distance
Pd1 C33 1.979(2)
Pd1 N3 2.0494(17)
Pd1 N1 2.0517(16)
Pd1 Br1 2.4366(3)
Cl1 C46 1.759(2)
Cl2 C46 1.761(2)
N1 C1 1.344(2)
N1 C4 1.394(2)
N2 C4 1.318(3)
N2 C5 1.333(3)
N3 C8 1.351(3)
N3 C5 1.408(2)
N4 C33 1.359(2)
N4 C34 1.398(3)
N4 C40 1.488(3)
N5 C33 1.357(2)
N5 C35 1.402(2)
N5 C43 1.483(2)
C1 C2 1.433(3)
C1 C9 1.462(3)
C2 C3 1.371(3)
C2 H2 0.9500
C3 C4 1.453(3)
C3 C15 1.465(3)
C5 C6 1.444(3)
C6 C7 1.381(3)
C6 C21 1.478(3)
C7 C8 1.415(3)
C7 H7 0.9500
C8 C27 1.465(3)
C9 C10 1.398(3)
C9 C14 1.400(3)
C10 C11 1.382(3)
C10 H10 0.9500
C11 C12 1.382(3)
C11 H11 0.9500
C12 C13 1.390(3)
C12 H12 0.9500
C13 C14 1.382(3)
C13 H13 0.9500
C14 H14 0.9500
C15 C20 1.395(3)
C15 C16 1.397(3)
C16 C17 1.387(3)
C16 H16 0.9500
C17 C18 1.383(4)
C17 H17 0.9500
C18 C19 1.383(3)
C18 H18 0.9500
C19 C20 1.389(3)
C19 H19 0.9500
C20 H20 0.9500
C21 C26 1.401(3)
C21 C22 1.403(3)
C22 C23 1.390(3)
C22 H22 0.9500
C23 C24 1.381(3)
C23 H23 0.9500
C24 C25 1.385(3)
C24 H24 0.9500
C25 C26 1.392(3)
C25 H25 0.9500
C26 H26 0.9500
C27 C32 1.392(3)
C27 C28 1.399(3)
C28 C29 1.384(3)
C28 H28 0.9500
C29 C30 1.377(3)
C29 H29 0.9500
C30 C31 1.390(3)
C30 H30 0.9500
C31 C32 1.388(3)
C31 H31 0.9500
C32 H32 0.9500
C34 C35 1.390(3)
C34 C39 1.393(3)
C35 C36 1.390(3)
C36 C37 1.381(3)
C36 H36 0.9500
C37 C38 1.395(3)
C37 H37 0.9500
C38 C39 1.380(3)
C38 H38 0.9500
C39 H39 0.9500
C40 C41 1.519(3)
C40 C42 1.526(3)
C40 H40 1.0000
C41 H41A 0.9800
C41 H41B 0.9800
C41 H41C 0.9800
C42 H42A 0.9800
C42 H42B 0.9800
C42 H42C 0.9800
C43 C45 1.522(3)
C43 C44 1.527(3)
C43 H43 1.0000
C44 H44A 0.9800
C44 H44B 0.9800
C44 H44C 0.9800
C45 H45A 0.9800
C45 H45B 0.9800
C45 H45C 0.9800
C46 H46A 0.9900
C46 H46B 0.9900

loop_
_geom_torsion_atom_site_label_1
_geom_torsion_atom_site_label_2
_geom_torsion_atom_site_label_3
_geom_torsion_atom_site_label_4
_geom_torsion
C4 N1 C1 C2 2.5(2)
Pd1 N1 C1 C2 -154.76(15)
C4 N1 C1 C9 -175.80(18)
Pd1 N1 C1 C9 27.0(3)
N1 C1 C2 C3 -0.3(2)
C9 C1 C2 C3 177.87(19)
C1 C2 C3 C4 -1.9(2)
C1 C2 C3 C15 -179.43(19)
C5 N2 C4 N1 -5.0(3)
C5 N2 C4 C3 163.10(19)
C1 N1 C4 N2 166.03(19)
Pd1 N1 C4 N2 -32.6(3)
C1 N1 C4 C3 -3.7(2)
Pd1 N1 C4 C3 157.66(13)
C2 C3 C4 N2 -166.28(19)
C15 C3 C4 N2 11.3(3)
C2 C3 C4 N1 3.4(2)
C15 C3 C4 N1 -178.98(19)
C4 N2 C5 N3 9.2(3)
C4 N2 C5 C6 -162.56(19)
C8 N3 C5 N2 -172.96(19)
Pd1 N3 C5 N2 25.1(3)
C8 N3 C5 C6 -0.2(2)
Pd1 N3 C5 C6 -162.15(13)
N2 C5 C6 C7 173.52(19)
N3 C5 C6 C7 0.5(2)
N2 C5 C6 C21 -1.1(3)
N3 C5 C6 C21 -174.13(19)
C5 C6 C7 C8 -0.5(2)
C21 C6 C7 C8 174.26(19)
C5 N3 C8 C7 -0.1(2)
Pd1 N3 C8 C7 157.24(15)
C5 N3 C8 C27 173.78(19)
Pd1 N3 C8 C27 -28.8(3)
C6 C7 C8 N3 0.4(2)
C6 C7 C8 C27 -173.66(19)
N1 C1 C9 C10 23.4(3)
C2 C1 C9 C10 -154.5(2)
N1 C1 C9 C14 -156.60(19)
C2 C1 C9 C14 25.4(3)
C14 C9 C10 C11 2.6(3)
C1 C9 C10 C11 -177.47(19)
C9 C10 C11 C12 -0.5(3)
C10 C11 C12 C13 -1.2(3)
C11 C12 C13 C14 0.8(3)
C12 C13 C14 C9 1.3(3)
C10 C9 C14 C13 -2.9(3)
C1 C9 C14 C13 177.10(19)
C2 C3 C15 C20 -151.1(2)
C4 C3 C15 C20 31.9(3)
C2 C3 C15 C16 25.4(3)
C4 C3 C15 C16 -151.6(2)
C20 C15 C16 C17 -0.5(3)
C3 C15 C16 C17 -177.1(2)
C15 C16 C17 C18 0.4(4)
C16 C17 C18 C19 0.1(4)
C17 C18 C19 C20 -0.4(4)
C18 C19 C20 C15 0.3(4)
C16 C15 C20 C19 0.2(3)
C3 C15 C20 C19 176.7(2)
C7 C6 C21 C26 12.5(3)
C5 C6 C21 C26 -173.9(2)
C7 C6 C21 C22 -165.8(2)
C5 C6 C21 C22 7.8(3)
C26 C21 C22 C23 0.3(3)
C6 C21 C22 C23 178.6(2)
C21 C22 C23 C24 -0.7(3)
C22 C23 C24 C25 0.4(3)
C23 C24 C25 C26 0.2(3)
C24 C25 C26 C21 -0.6(3)
C22 C21 C26 C25 0.3(3)
C6 C21 C26 C25 -178.0(2)
N3 C8 C27 C32 -35.7(3)
C7 C8 C27 C32 137.5(2)
N3 C8 C27 C28 151.1(2)
C7 C8 C27 C28 -35.7(3)
C32 C27 C28 C29 -0.3(3)
C8 C27 C28 C29 173.1(2)
C27 C28 C29 C30 -0.6(3)
C28 C29 C30 C31 0.7(3)
C29 C30 C31 C32 0.1(3)
C30 C31 C32 C27 -1.0(3)
C28 C27 C32 C31 1.1(3)
C8 C27 C32 C31 -172.1(2)
C35 N5 C33 N4 -0.8(2)
C43 N5 C33 N4 166.99(17)
C35 N5 C33 Pd1 175.00(14)
C43 N5 C33 Pd1 -17.2(3)
C34 N4 C33 N5 1.1(2)
C40 N4 C33 N5 -168.59(17)
C34 N4 C33 Pd1 -174.72(14)
C40 N4 C33 Pd1 15.6(3)
C33 N4 C34 C35 -1.1(2)
C40 N4 C34 C35 168.45(18)
C33 N4 C34 C39 179.6(2)
C40 N4 C34 C39 -10.9(4)
C39 C34 C35 C36 0.4(3)
N4 C34 C35 C36 -179.07(19)
C39 C34 C35 N5 -179.99(19)
N4 C34 C35 N5 0.6(2)
C33 N5 C35 C36 179.7(2)
C43 N5 C35 C36 12.4(4)
C33 N5 C35 C34 0.1(2)
C43 N5 C35 C34 -167.22(18)
C34 C35 C36 C37 -0.7(3)
N5 C35 C36 C37 179.8(2)
C35 C36 C37 C38 0.4(4)
C36 C37 C38 C39 0.1(4)
C37 C38 C39 C34 -0.4(4)
C35 C34 C39 C38 0.2(3)
N4 C34 C39 C38 179.4(2)
C33 N4 C40 C41 -123.2(2)
C34 N4 C40 C41 68.7(3)
C33 N4 C40 C42 110.7(2)
C34 N4 C40 C42 -57.4(3)
C33 N5 C43 C45 -102.8(2)
C35 N5 C43 C45 62.9(3)
C33 N5 C43 C44 131.0(2)
C35 N5 C43 C44 -63.2(3)
